data_4341288
loop_
_publ_author_name
'Alvarez, M. Angeles'
'Garc\'ia, M Esther'
'Garc\'ia-Viv\'o, Daniel'
'Lozano, Raquel'
'Ramos, Alberto'
'Ruiz, Miguel A.'

_publ_section_title
;
 Mild P-P Bond Cleavage in the Methyldiphosphenyl Complex
 [Mo2Cp2(\m-PCy2)(\m-\k(2):\k(2)-P2Me)(CO)2] To Give Novel
 Phosphide-Bridged Trinuclear Derivatives.
;
_journal_issue 20
_journal_name_full 'Inorganic chemistry'
_journal_page_first 11261
_journal_page_last 11273
_journal_paper_doi 10.1021/ic501857f
_journal_volume 53
_journal_year 2014
_chemical_compound_source 'synthesis as described'
_chemical_formula_moiety 'C29 H32 Mo2 O7 P2 W1'
_chemical_formula_sum 'C29 H32 Mo2 O7 P2 W'
_chemical_formula_weight 930.22
_chemical_name_systematic
;
 ?
;
_space_group_IT_number 2
_symmetry_cell_setting triclinic
_symmetry_Int_Tables_number 2
_symmetry_space_group_name_Hall '-P 1'
_symmetry_space_group_name_H-M 'P -1'
_atom_sites_solution_hydrogens geom
_atom_sites_solution_primary direct
_atom_sites_solution_secondary difmap
_audit_conform_dict_location ftp://ftp.iucr.org/pub/cif_core.dic
_audit_conform_dict_name cif_core.dic
_audit_conform_dict_version 2.4
_audit_creation_method 'WinGX routine CIF_UPDATE'
_cell_angle_alpha 71.451(11)
_cell_angle_beta 88.166(8)
_cell_angle_gamma 83.909(8)
_cell_formula_units_Z 2
_cell_length_a 10.4478(8)
_cell_length_b 11.2943(12)
_cell_length_c 14.2992(17)
_cell_measurement_reflns_used 2253
_cell_measurement_temperature 123.00(14)
_cell_measurement_theta_max 74.6572
_cell_measurement_theta_min 3.2573
_cell_measurement_wavelength 1.54184
_cell_volume 1590.6(3)
_computing_cell_refinement
;
CrysAlis RED, Oxford Diffraction Ltd.,
Version 1.171.31.7 (release 18-10-2006 CrysAlis171 .NET)
(compiled Oct 18 2006,16:28:17)
;
_computing_data_collection
;
CrysAlis CCD, Oxford Diffraction Ltd.,
Version 1.171.31.7 (release 18-10-2006 CrysAlis171 .NET)
(compiled Oct 18 2006,16:28:17)
;
_computing_data_reduction
;
CrysAlis RED, Oxford Diffraction Ltd.,
Version 1.171.31.7 (release 18-10-2006 CrysAlis171 .NET)
(compiled Oct 18 2006,16:28:17)
;
_computing_molecular_graphics 'Ortep-3 for Windows (Farrugia, 1997)'
_computing_publication_material 'WinGX publication routines (Farrugia, 1999)'
_computing_structure_refinement 'SHELXL-97 (Sheldrick, 2008)'
_computing_structure_solution 'SHELXS-97 (Sheldrick, 2008)'
_diffrn_ambient_temperature 123(2)
_diffrn_measured_fraction_theta_full 0.947
_diffrn_measured_fraction_theta_max 0.947
_diffrn_measurement_device_type 'ONYX CCD'
_diffrn_measurement_method CCD
_diffrn_radiation_monochromator graphite
_diffrn_radiation_probe x-ray
_diffrn_radiation_source 'Nova (Cu) X-ray Source'
_diffrn_radiation_type CuK\a
_diffrn_radiation_wavelength 1.54184
_diffrn_reflns_av_R_equivalents 0.0951
_diffrn_reflns_av_unetI/netI 0.1362
_diffrn_reflns_limit_h_max 9
_diffrn_reflns_limit_h_min -12
_diffrn_reflns_limit_k_max 13
_diffrn_reflns_limit_k_min -13
_diffrn_reflns_limit_l_max 17
_diffrn_reflns_limit_l_min -16
_diffrn_reflns_number 12329
_diffrn_reflns_theta_full 74.83
_diffrn_reflns_theta_max 74.83
_diffrn_reflns_theta_min 3.26
_exptl_absorpt_coefficient_mu 14.21
_exptl_absorpt_correction_T_max 1.00000
_exptl_absorpt_correction_T_min 0.80663
_exptl_absorpt_correction_type multi-scan
_exptl_absorpt_process_details
;
CrysAlisPro, Agilent Technologies,
Version 1.171.35.19 (release 27-10-2011 CrysAlis171 .NET)
(compiled Oct 27 2011,15:02:11)
Empirical absorption correction using spherical harmonics,
 implemented in SCALE3 ABSPACK scaling algorithm.
;
_exptl_crystal_colour orange
_exptl_crystal_density_diffrn 1.942
_exptl_crystal_density_method 'not measured'
_exptl_crystal_description prism
_exptl_crystal_F_000 900
_exptl_crystal_size_max 0.02
_exptl_crystal_size_mid 0.01
_exptl_crystal_size_min 0.01
_refine_diff_density_max 1.52
_refine_diff_density_min -1.689
_refine_diff_density_rms 0.185
_refine_ls_extinction_method none
_refine_ls_goodness_of_fit_ref 0.954
_refine_ls_hydrogen_treatment constr
_refine_ls_matrix_type full
_refine_ls_number_parameters 354
_refine_ls_number_reflns 6180
_refine_ls_number_restraints 12
_refine_ls_restrained_S_all 0.953
_refine_ls_R_factor_all 0.1221
_refine_ls_R_factor_gt 0.0695
_refine_ls_shift/su_max 0.001
_refine_ls_shift/su_mean 0
_refine_ls_structure_factor_coef Fsqd
_refine_ls_weighting_details 'calc w=1/[\s^2^(Fo^2^)+(0.0899P)^2^+0.0000P] where P=(Fo^2^+2Fc^2^)/3'
_refine_ls_weighting_scheme calc
_refine_ls_wR_factor_gt 0.1673
_refine_ls_wR_factor_ref 0.2121
_reflns_number_gt 3627
_reflns_number_total 6180
_reflns_threshold_expression >2\s(I)
_cod_data_source_file ic501857f_si_002.cif
_cod_data_source_block compound4d
_cod_depositor_comments 'Adding full bibliography for 4341286--4341289.cif.'
_cod_database_code 4341288

loop_
_symmetry_equiv_pos_as_xyz
'x, y, z'
'-x, -y, -z'

loop_
_atom_site_label
_atom_site_type_symbol
_atom_site_fract_x
_atom_site_fract_y
_atom_site_fract_z
_atom_site_U_iso_or_equiv
_atom_site_adp_type
_atom_site_occupancy
_atom_site_symmetry_multiplicity
_atom_site_calc_flag
_atom_site_refinement_flags
_atom_site_disorder_assembly
_atom_site_disorder_group
Mo1 Mo 0.02047(10) 0.16525(11) 0.21736(11) 0.0536(3) Uani 1 1 d . . .
Mo2 Mo 0.22545(10) -0.01638(10) 0.27104(11) 0.0510(3) Uani 1 1 d D . .
W1 W -0.13372(7) -0.21563(7) 0.31262(6) 0.0521(2) Uani 1 1 d . . .
P1 P 0.0114(3) -0.0489(3) 0.2734(3) 0.0446(8) Uani 1 1 d . A .
P2 P 0.2446(3) 0.2033(3) 0.2080(3) 0.0433(8) Uani 1 1 d . A .
C1 C 0.0305(14) 0.1389(15) 0.3650(15) 0.059(4) Uani 1 1 d . . .
O1 O 0.0378(15) 0.1272(13) 0.4457(10) 0.088(4) Uani 1 1 d . . .
C2 C 0.214(3) -0.021(3) 0.1331(15) 0.131(10) Uiso 1 1 d D A .
O2 O 0.185(3) -0.019(3) 0.0537(18) 0.186(10) Uiso 1 1 d D . .
O3 O -0.3140(12) -0.0561(13) 0.1324(10) 0.077(4) Uani 1 1 d . . .
O4 O 0.0396(14) -0.3359(12) 0.1734(10) 0.079(4) Uani 1 1 d . . .
O5 O 0.0401(11) -0.3681(11) 0.5018(9) 0.069(3) Uani 1 1 d . . .
O6 O -0.2999(12) -0.0572(13) 0.4327(11) 0.077(3) Uani 1 1 d . . .
O7 O -0.3093(15) -0.4375(15) 0.3640(11) 0.102(5) Uani 1 1 d . . .
C3 C -0.2452(16) -0.1169(17) 0.1957(14) 0.062(4) Uani 1 1 d . A .
C4 C -0.0214(17) -0.2929(14) 0.2246(12) 0.060(4) Uani 1 1 d . A .
C5 C -0.0227(15) -0.3145(15) 0.4345(15) 0.060(4) Uani 1 1 d . A .
C6 C -0.2405(15) -0.1184(16) 0.3932(13) 0.060(4) Uani 1 1 d . A .
C7 C -0.249(2) -0.3575(18) 0.3470(13) 0.081(6) Uani 1 1 d . A .
C8 C -0.1214(18) 0.3317(18) 0.2279(16) 0.081(6) Uani 1 1 d . . .
H8 H -0.1177 0.3596 0.2823 0.097 Uiso 1 1 calc R . .
C9 C -0.0570(15) 0.3765(15) 0.1385(14) 0.064(4) Uani 1 1 d . . .
H9 H -0.0028 0.4403 0.1214 0.077 Uiso 1 1 calc R . .
C10 C -0.0893(16) 0.3084(17) 0.0816(16) 0.080(6) Uani 1 1 d . . .
H10 H -0.0607 0.3185 0.0175 0.096 Uiso 1 1 calc R . .
C11 C -0.1751(17) 0.217(2) 0.135(2) 0.087(7) Uani 1 1 d . . .
H11 H -0.2104 0.158 0.1144 0.104 Uiso 1 1 calc R . .
C12 C -0.1917(14) 0.2380(16) 0.221(2) 0.085(7) Uani 1 1 d . . .
H12 H -0.2448 0.1944 0.2702 0.102 Uiso 1 1 calc R . .
C13 C 0.298(3) -0.204(3) 0.390(2) 0.047(7) Uiso 0.5 1 d PD A 1
H13 H 0.2492 -0.2496 0.4424 0.056 Uiso 0.5 1 calc PR A 1
C14 C 0.375(2) -0.108(2) 0.386(2) 0.047(6) Uiso 0.5 1 d PD A 1
H14 H 0.3813 -0.0731 0.4364 0.056 Uiso 0.5 1 calc PR A 1
C15 C 0.442(4) -0.069(4) 0.295(2) 0.050(11) Uiso 0.5 1 d PD A 1
H15 H 0.5021 -0.0102 0.2789 0.059 Uiso 0.5 1 calc PR A 1
C16 C 0.403(3) -0.134(3) 0.236(2) 0.064(8) Uiso 0.5 1 d PD A 1
H16 H 0.4296 -0.1268 0.1718 0.077 Uiso 0.5 1 calc PR A 1
C17 C 0.315(3) -0.212(3) 0.294(2) 0.056(7) Uiso 0.5 1 d PD A 1
H17 H 0.2722 -0.2654 0.2704 0.067 Uiso 0.5 1 calc PR A 1
C13B C 0.295(3) -0.1413 0.420(3) 0.074(10) Uiso 0.5 1 d PD A 2
H13B H 0.2327 -0.1421 0.468 0.089 Uiso 0.5 1 calc PR A 2
C14B C 0.389(2) -0.060(3) 0.401(2) 0.048(6) Uiso 0.5 1 d PD A 2
H14B H 0.4092 -0.0059 0.4353 0.058 Uiso 0.5 1 calc PR A 2
C15B C 0.447(4) -0.080(4) 0.317(3) 0.053(12) Uiso 0.5 1 d PD A 2
H15B H 0.5093 -0.0331 0.2798 0.064 Uiso 0.5 1 calc PR A 2
C16B C 0.398(3) -0.180(3) 0.297(3) 0.082(11) Uiso 0.5 1 d PD A 2
H16B H 0.4261 -0.2117 0.2469 0.098 Uiso 0.5 1 calc PR A 2
C17B C 0.299(3) -0.224(3) 0.364(3) 0.060(9) Uiso 0.5 1 d PD A 2
H17B H 0.2496 -0.2892 0.3691 0.072 Uiso 0.5 1 calc PR A 2
C18 C 0.3016(15) 0.2775(14) 0.2968(15) 0.064(5) Uani 1 1 d . . .
H18 H 0.2771 0.2209 0.3609 0.077 Uiso 1 1 calc R A .
C19 C 0.4422(12) 0.2740(15) 0.3063(11) 0.052(4) Uani 1 1 d . A .
H19A H 0.4771 0.3212 0.2434 0.063 Uiso 1 1 calc R . .
H19B H 0.4802 0.1877 0.3225 0.063 Uiso 1 1 calc R . .
C20 C 0.4791(15) 0.3281(15) 0.3850(15) 0.066(5) Uani 1 1 d . . .
H20A H 0.4668 0.2673 0.4492 0.079 Uiso 1 1 calc R A .
H20B H 0.57 0.3397 0.3783 0.079 Uiso 1 1 calc R . .
C21 C 0.4053(17) 0.4504(19) 0.3820(16) 0.076(5) Uani 1 1 d . A .
H21A H 0.4366 0.5169 0.3276 0.091 Uiso 1 1 calc R . .
H21B H 0.4214 0.4679 0.4425 0.091 Uiso 1 1 calc R . .
C22 C 0.2628(16) 0.4516(15) 0.3703(13) 0.060(4) Uani 1 1 d . . .
H22A H 0.2278 0.4036 0.4328 0.072 Uiso 1 1 calc R A .
H22B H 0.2238 0.5375 0.3546 0.072 Uiso 1 1 calc R . .
C23 C 0.2258(14) 0.3996(14) 0.2927(14) 0.058(4) Uani 1 1 d . A .
H23A H 0.2378 0.4605 0.2285 0.07 Uiso 1 1 calc R . .
H23B H 0.1351 0.3873 0.2996 0.07 Uiso 1 1 calc R . .
C26 C 0.4636(15) 0.2151(16) 0.0819(13) 0.062(4) Uani 1 1 d . A .
H26A H 0.5163 0.2188 0.1354 0.074 Uiso 1 1 calc R . .
H26B H 0.4588 0.1274 0.0889 0.074 Uiso 1 1 calc R . .
C25 C 0.3294(13) 0.2769(17) 0.0898(13) 0.072(6) Uani 1 1 d . . .
H25 H 0.3495 0.355 0.0994 0.086 Uiso 1 1 calc R A .
C29 C 0.326(2) 0.396(2) -0.0897(14) 0.087(6) Uani 1 1 d . . .
H29A H 0.2777 0.4009 -0.148 0.105 Uiso 1 1 calc R A .
H29B H 0.3311 0.4807 -0.0893 0.105 Uiso 1 1 calc R . .
C27 C 0.5256(15) 0.277(2) -0.0137(15) 0.100(8) Uani 1 1 d . . .
H27A H 0.5776 0.3372 -0.0024 0.12 Uiso 1 1 calc R A .
H27B H 0.585 0.2128 -0.028 0.12 Uiso 1 1 calc R . .
C30 C 0.249(2) 0.326(2) 0.0029(15) 0.085(6) Uani 1 1 d . A .
H30A H 0.1792 0.3829 0.0145 0.102 Uiso 1 1 calc R . .
H30B H 0.2119 0.2569 -0.0094 0.102 Uiso 1 1 calc R . .
C28 C 0.458(3) 0.337(3) -0.0979(19) 0.136(13) Uani 1 1 d . A .
H28A H 0.4528 0.2781 -0.1336 0.163 Uiso 1 1 calc R . .
H28B H 0.5079 0.4029 -0.1382 0.163 Uiso 1 1 calc R . .

loop_
_atom_site_aniso_label
_atom_site_aniso_U_11
_atom_site_aniso_U_22
_atom_site_aniso_U_33
_atom_site_aniso_U_23
_atom_site_aniso_U_13
_atom_site_aniso_U_12
Mo1 0.0328(5) 0.0429(6) 0.0777(9) -0.0082(6) -0.0037(5) -0.0044(4)
Mo2 0.0388(6) 0.0395(6) 0.0712(9) -0.0126(5) 0.0084(5) -0.0070(4)
W1 0.0538(4) 0.0584(4) 0.0496(4) -0.0195(3) 0.0081(3) -0.0255(3)
P1 0.0441(18) 0.0481(18) 0.044(2) -0.0155(15) 0.0049(15) -0.0130(14)
P2 0.0304(15) 0.0371(16) 0.057(2) -0.0078(15) 0.0017(15) -0.0028(11)
C1 0.042(8) 0.060(9) 0.082(13) -0.025(9) 0.009(8) -0.025(6)
O1 0.130(12) 0.088(9) 0.052(8) -0.020(7) 0.013(8) -0.048(8)
O3 0.074(8) 0.106(10) 0.051(7) -0.024(7) -0.009(7) -0.004(7)
O4 0.105(10) 0.071(8) 0.063(8) -0.026(7) 0.019(7) -0.011(7)
O5 0.071(7) 0.064(7) 0.061(8) -0.003(6) -0.016(6) -0.005(5)
O6 0.070(8) 0.093(9) 0.078(9) -0.042(8) 0.018(7) -0.018(6)
O7 0.128(12) 0.126(12) 0.067(9) -0.027(8) 0.003(8) -0.089(10)
C3 0.060(9) 0.078(11) 0.065(11) -0.039(9) 0.023(9) -0.039(8)
C4 0.085(11) 0.049(8) 0.047(9) -0.012(7) 0.015(9) -0.018(7)
C5 0.051(8) 0.055(9) 0.083(13) -0.029(9) 0.032(9) -0.026(7)
C6 0.052(9) 0.073(10) 0.049(9) -0.007(8) 0.010(7) -0.017(7)
C7 0.125(17) 0.074(12) 0.048(10) -0.013(9) 0.021(11) -0.055(12)
C8 0.074(12) 0.072(12) 0.076(13) -0.008(10) 0.008(10) 0.033(10)
C9 0.054(9) 0.056(9) 0.068(11) -0.005(8) -0.005(8) 0.008(7)
C10 0.050(9) 0.080(12) 0.086(14) 0.005(11) -0.036(10) 0.007(8)
C11 0.047(10) 0.096(15) 0.111(19) -0.018(13) -0.038(12) -0.012(9)
C12 0.025(7) 0.055(10) 0.15(2) 0.007(11) -0.011(10) 0.000(6)
C18 0.060(9) 0.042(8) 0.090(13) -0.019(8) -0.017(9) -0.002(6)
C19 0.034(7) 0.070(9) 0.042(8) -0.003(7) -0.006(6) 0.000(6)
C20 0.059(9) 0.057(9) 0.082(13) -0.014(8) -0.014(9) -0.023(7)
C21 0.071(11) 0.096(14) 0.072(13) -0.038(11) 0.005(10) -0.018(10)
C22 0.073(10) 0.053(9) 0.064(11) -0.028(8) 0.010(9) -0.017(7)
C23 0.052(8) 0.055(9) 0.078(12) -0.034(8) -0.011(8) -0.002(6)
C26 0.056(9) 0.070(10) 0.064(11) -0.030(9) 0.004(8) -0.001(7)
C25 0.029(7) 0.095(12) 0.061(10) 0.025(9) -0.013(7) -0.022(7)
C29 0.101(15) 0.092(14) 0.047(10) -0.002(10) 0.019(10) 0.017(11)
C27 0.028(8) 0.17(2) 0.064(12) 0.015(13) 0.003(8) -0.008(10)
C30 0.092(14) 0.107(16) 0.060(12) -0.039(12) 0.002(11) 0.015(12)
C28 0.16(2) 0.117(19) 0.082(17) 0.002(14) 0.056(17) 0.067(18)

loop_
_atom_type_symbol
_atom_type_description
_atom_type_scat_dispersion_real
_atom_type_scat_dispersion_imag
_atom_type_scat_source
C C 0.0181 0.0091 'International Tables Vol C Tables 4.2.6.8 and 6.1.1.4'
H H 0 0 'International Tables Vol C Tables 4.2.6.8 and 6.1.1.4'
Mo Mo -0.0483 2.7339 'International Tables Vol C Tables 4.2.6.8 and 6.1.1.4'
O O 0.0492 0.0322 'International Tables Vol C Tables 4.2.6.8 and 6.1.1.4'
P P 0.2955 0.4335 'International Tables Vol C Tables 4.2.6.8 and 6.1.1.4'
W W -5.4734 5.5774 'International Tables Vol C Tables 4.2.6.8 and 6.1.1.4'

loop_
_geom_angle_atom_site_label_1
_geom_angle_atom_site_label_2
_geom_angle_atom_site_label_3
_geom_angle
C1 Mo1 C12 88.8(9)
C1 Mo1 C8 80.0(7)
C12 Mo1 C8 35.0(7)
C1 Mo1 P1 81.8(4)
C12 Mo1 P1 101.6(5)
C8 Mo1 P1 132.6(6)
C1 Mo1 C11 120.9(8)
C12 Mo1 C11 33.1(8)
C8 Mo1 C11 58.0(8)
P1 Mo1 C11 97.0(6)
C1 Mo1 C10 136.6(7)
C12 Mo1 C10 56.4(8)
C8 Mo1 C10 56.6(8)
P1 Mo1 C10 126.4(5)
C11 Mo1 C10 36.3(7)
C1 Mo1 C9 107.8(7)
C12 Mo1 C9 57.6(6)
C8 Mo1 C9 34.8(6)
P1 Mo1 C9 155.8(5)
C11 Mo1 C9 58.9(7)
C10 Mo1 C9 33.6(6)
C1 Mo1 P2 87.4(4)
C12 Mo1 P2 149.5(5)
C8 Mo1 P2 114.6(6)
P1 Mo1 P2 107.78(12)
C11 Mo1 P2 145.1(6)
C10 Mo1 P2 109.2(5)
C9 Mo1 P2 95.0(4)
C1 Mo1 Mo2 79.1(5)
C12 Mo1 Mo2 153.3(5)
C8 Mo1 Mo2 156.8(6)
P1 Mo1 Mo2 53.32(9)
C11 Mo1 Mo2 143.7(6)
C10 Mo1 Mo2 143.3(6)
C9 Mo1 Mo2 149.0(4)
P2 Mo1 Mo2 54.49(8)
C2 Mo2 C14 129.9(11)
C2 Mo2 C17 80.7(11)
C14 Mo2 C17 58.4(10)
C2 Mo2 C13B 139.4(11)
C14 Mo2 C13B 25.9(10)
C17 Mo2 C13B 58.7(8)
C2 Mo2 C15 98.9(11)
C14 Mo2 C15 36.5(6)
C17 Mo2 C15 58.3(11)
C13B Mo2 C15 61.5(11)
C2 Mo2 C16 70.0(12)
C14 Mo2 C16 59.9(10)
C17 Mo2 C16 36.0(6)
C13B Mo2 C16 76.4(11)
C15 Mo2 C16 35.0(6)
C2 Mo2 C13 116.4(11)
C14 Mo2 C13 35.9(5)
C17 Mo2 C13 36.3(6)
C13B Mo2 C13 23.4(7)
C15 Mo2 C13 61.0(11)
C16 Mo2 C13 61.7(10)
C2 Mo2 P1 82.4(9)
C14 Mo2 P1 128.6(6)
C17 Mo2 P1 99.7(7)
C13B Mo2 P1 102.9(8)
C15 Mo2 P1 157.1(9)
C16 Mo2 P1 129.4(7)
C13 Mo2 P1 97.8(7)
C2 Mo2 C16B 87.5(13)
C14 Mo2 C16B 43.4(11)
C17 Mo2 C16B 24.2(10)
C13B Mo2 C16B 55.8(12)
C15 Mo2 C16B 34.1(13)
C16 Mo2 C16B 21.2(11)
C13 Mo2 C16B 40.7(12)
P1 Mo2 C16B 123.8(7)
C2 Mo2 C17B 104.2(12)
C14 Mo2 C17B 44.0(11)
C17 Mo2 C17B 24.5(9)
C13B Mo2 C17B 35.6(6)
C15 Mo2 C17B 61.4(12)
C16 Mo2 C17B 54.1(10)
C13 Mo2 C17B 12.2(8)
P1 Mo2 C17B 96.0(8)
C16B Mo2 C17B 34.4(6)
C2 Mo2 P2 89.6(9)
C14 Mo2 P2 109.6(6)
C17 Mo2 P2 148.1(7)
C13B Mo2 P2 124.5(5)
C15 Mo2 P2 93.9(9)
C16 Mo2 P2 112.2(7)
C13 Mo2 P2 145.0(6)
P1 Mo2 P2 109.04(12)
C16B Mo2 P2 126.1(8)
C17B Mo2 P2 152.9(8)
C2 Mo2 C15B 105.2(12)
C14 Mo2 C15B 29.6(11)
C17 Mo2 C15B 57.8(10)
C13B Mo2 C15B 54.8(12)
C15 Mo2 C15B 6.9(12)
C16 Mo2 C15B 39.0(11)
C13 Mo2 C15B 55.8(12)
P1 Mo2 C15B 153.4(9)
C16B Mo2 C15B 34.0(6)
C17B Mo2 C15B 57.6(12)
P2 Mo2 C15B 96.6(9)
C7 W1 C3 91.1(7)
C7 W1 C4 92.0(7)
C3 W1 C4 89.8(7)
C7 W1 C6 93.9(8)
C3 W1 C6 87.6(6)
C4 W1 C6 173.6(6)
C7 W1 C5 88.8(7)
C3 W1 C5 178.5(6)
C4 W1 C5 91.7(7)
C6 W1 C5 90.9(6)
C7 W1 P1 178.1(7)
C3 W1 P1 90.5(4)
C4 W1 P1 87.1(5)
C6 W1 P1 87.1(5)
C5 W1 P1 89.6(4)
Mo2 P1 Mo1 73.25(11)
Mo2 P1 W1 142.38(16)
Mo1 P1 W1 144.37(16)
C25 P2 C18 104.9(9)
C25 P2 Mo2 122.7(7)
C18 P2 Mo2 116.4(6)
C25 P2 Mo1 123.7(5)
C18 P2 Mo1 116.9(6)
Mo2 P2 Mo1 69.86(10)
O1 C1 Mo1 178.1(14)
O2 C2 Mo2 168(3)
O3 C3 W1 175.4(14)
O4 C4 W1 178.4(16)
O5 C5 W1 179.0(14)
O6 C6 W1 175.4(15)
O7 C7 W1 178(2)
C12 C8 C9 107(2)
C12 C8 Mo1 71.6(10)
C9 C8 Mo1 74.5(9)
C12 C8 H8 126.5
C9 C8 H8 126.5
Mo1 C8 H8 119.4
C10 C9 C8 106.2(18)
C10 C9 Mo1 72.3(9)
C8 C9 Mo1 70.7(9)
C10 C9 H9 126.9
C8 C9 H9 126.9
Mo1 C9 H9 121.9
C9 C10 C11 110(2)
C9 C10 Mo1 74.1(10)
C11 C10 Mo1 71.1(10)
C9 C10 H10 125
C11 C10 H10 125
Mo1 C10 H10 121.4
C12 C11 C10 104(2)
C12 C11 Mo1 72.3(10)
C10 C11 Mo1 72.6(8)
C12 C11 H11 127.8
C10 C11 H11 127.8
Mo1 C11 H11 119.5
C11 C12 C8 112(2)
C11 C12 Mo1 74.6(11)
C8 C12 Mo1 73.4(9)
C11 C12 H12 123.8
C8 C12 H12 123.8
Mo1 C12 H12 119.7
C14 C13 C17 101(2)
C14 C13 Mo2 68.0(16)
C17 C13 Mo2 68.5(16)
C14 C13 H13 129.7
C17 C13 H13 129.7
Mo2 C13 H13 125.5
C13 C14 C15 112(3)
C13 C14 Mo2 76.1(17)
C15 C14 Mo2 74(2)
C13 C14 H14 123.9
C15 C14 H14 123.9
Mo2 C14 H14 117.4
C16 C15 C14 108(3)
C16 C15 Mo2 73(2)
C14 C15 Mo2 69.3(18)
C16 C15 H15 126
C14 C15 H15 126
Mo2 C15 H15 123.3
C15 C16 C17 105(3)
C15 C16 Mo2 72(2)
C17 C16 Mo2 69.5(17)
C15 C16 H16 127.6
C17 C16 H16 127.6
Mo2 C16 H16 122.7
C16 C17 C13 114(3)
C16 C17 Mo2 74.5(18)
C13 C17 Mo2 75.3(16)
C16 C17 H17 122.9
C13 C17 H17 122.9
Mo2 C17 H17 118.7
C14B C13B C17B 117(3)
C14B C13B Mo2 82.1(16)
C17B C13B Mo2 76(2)
C14B C13B H13B 121.6
C17B C13B H13B 121.6
Mo2 C13B H13B 110.9
C15B C14B C13B 101(3)
C15B C14B Mo2 70(2)
C13B C14B Mo2 64.3(15)
C15B C14B H14B 129.7
C13B C14B H14B 129.7
Mo2 C14B H14B 127.1
C14B C15B C16B 111(3)
C14B C15B Mo2 76(2)
C16B C15B Mo2 72(2)
C14B C15B H15B 124.4
C16B C15B H15B 124.4
Mo2 C15B H15B 118.5
C15B C16B C17B 110(3)
C15B C16B Mo2 74(2)
C17B C16B Mo2 72(2)
C15B C16B H16B 125.2
C17B C16B H16B 125.2
Mo2 C16B H16B 121.3
C16B C17B C13B 101(3)
C16B C17B Mo2 74(2)
C13B C17B Mo2 68.1(18)
C16B C17B H17B 129.5
C13B C17B H17B 129.5
Mo2 C17B H17B 120.7
C19 C18 C23 115.5(13)
C19 C18 P2 116.3(13)
C23 C18 P2 113.9(11)
C19 C18 H18 102.8
C23 C18 H18 102.8
P2 C18 H18 102.8
C18 C19 C20 112.5(14)
C18 C19 H19A 109.1
C20 C19 H19A 109.1
C18 C19 H19B 109.1
C20 C19 H19B 109.1
H19A C19 H19B 107.8
C21 C20 C19 115.1(14)
C21 C20 H20A 108.5
C19 C20 H20A 108.5
C21 C20 H20B 108.5
C19 C20 H20B 108.5
H20A C20 H20B 107.5
C20 C21 C22 113.2(15)
C20 C21 H21A 108.9
C22 C21 H21A 108.9
C20 C21 H21B 108.9
C22 C21 H21B 108.9
H21A C21 H21B 107.7
C23 C22 C21 114.5(14)
C23 C22 H22A 108.6
C21 C22 H22A 108.6
C23 C22 H22B 108.6
C21 C22 H22B 108.6
H22A C22 H22B 107.6
C22 C23 C18 113.6(13)
C22 C23 H23A 108.9
C18 C23 H23A 108.9
C22 C23 H23B 108.9
C18 C23 H23B 108.9
H23A C23 H23B 107.7
C27 C26 C25 112.0(15)
C27 C26 H26A 109.2
C25 C26 H26A 109.2
C27 C26 H26B 109.2
C25 C26 H26B 109.2
H26A C26 H26B 107.9
C30 C25 C26 119.4(17)
C30 C25 P2 115.8(12)
C26 C25 P2 114.5(11)
C30 C25 H25 100.8
C26 C25 H25 100.8
P2 C25 H25 100.8
C28 C29 C30 115.4(17)
C28 C29 H29A 108.4
C30 C29 H29A 108.4
C28 C29 H29B 108.4
C30 C29 H29B 108.4
H29A C29 H29B 107.5
C28 C27 C26 123.2(17)
C28 C27 H27A 106.5
C26 C27 H27A 106.5
C28 C27 H27B 106.5
C26 C27 H27B 106.5
H27A C27 H27B 106.5
C25 C30 C29 112.1(17)
C25 C30 H30A 109.2
C29 C30 H30A 109.2
C25 C30 H30B 109.2
C29 C30 H30B 109.2
H30A C30 H30B 107.9
C27 C28 C29 118(2)
C27 C28 H28A 107.7
C29 C28 H28A 107.7
C27 C28 H28B 107.7
C29 C28 H28B 107.7
H28A C28 H28B 107.1

loop_
_geom_bond_atom_site_label_1
_geom_bond_atom_site_label_2
_geom_bond_distance
Mo1 C1 2.04(2)
Mo1 C12 2.285(15)
Mo1 C8 2.309(15)
Mo1 P1 2.305(4)
Mo1 C11 2.314(16)
Mo1 C10 2.335(16)
Mo1 C9 2.357(15)
Mo1 P2 2.417(3)
Mo1 Mo2 2.7486(16)
Mo2 C2 1.998(17)
Mo2 C14 2.22(3)
Mo2 C17 2.24(3)
Mo2 C13B 2.25(3)
Mo2 C15 2.29(4)
Mo2 C16 2.30(3)
Mo2 C13 2.33(3)
Mo2 P1 2.302(4)
Mo2 C16B 2.38(4)
Mo2 C17B 2.35(3)
Mo2 P2 2.383(3)
Mo2 C15B 2.40(4)
W1 C7 2.030(17)
W1 C3 2.01(2)
W1 C4 2.027(17)
W1 C6 2.060(18)
W1 C5 2.06(2)
W1 P1 2.457(3)
P2 C25 1.871(17)
P2 C18 1.871(17)
C1 O1 1.12(2)
C2 O2 1.178(17)
O3 C3 1.16(2)
O4 C4 1.143(19)
O5 C5 1.14(2)
O6 C6 1.15(2)
O7 C7 1.12(2)
C8 C12 1.38(3)
C8 C9 1.40(3)
C8 H8 0.93
C9 C10 1.36(3)
C9 H9 0.93
C10 C11 1.45(3)
C10 H10 0.93
C11 C12 1.31(3)
C11 H11 0.93
C12 H12 0.93
C13 C14 1.406(19)
C13 C17 1.423(19)
C13 H13 0.93
C14 C15 1.416(19)
C14 H14 0.93
C15 C16 1.381(19)
C15 H15 0.93
C16 C17 1.405(19)
C16 H16 0.93
C17 H17 0.93
C13B C14B 1.381(19)
C13B C17B 1.410(19)
C13B H13B 0.93
C14B C15B 1.398(19)
C14B H14B 0.93
C15B C16B 1.398(19)
C15B H15B 0.93
C16B C17B 1.399(19)
C16B H16B 0.93
C17B H17B 0.93
C18 C19 1.47(2)
C18 C23 1.500(19)
C18 H18 0.98
C19 C20 1.52(2)
C19 H19A 0.97
C19 H19B 0.97
C20 C21 1.50(2)
C20 H20A 0.97
C20 H20B 0.97
C21 C22 1.50(2)
C21 H21A 0.97
C21 H21B 0.97
C22 C23 1.49(2)
C22 H22A 0.97
C22 H22B 0.97
C23 H23A 0.97
C23 H23B 0.97
C26 C27 1.49(3)
C26 C25 1.52(2)
C26 H26A 0.97
C26 H26B 0.97
C25 C30 1.44(2)
C25 H25 0.98
C29 C28 1.48(3)
C29 C30 1.56(3)
C29 H29A 0.97
C29 H29B 0.97
C27 C28 1.36(3)
C27 H27A 0.97
C27 H27B 0.97
C30 H30A 0.97
C30 H30B 0.97
C28 H28A 0.97
C28 H28B 0.97
